data_4071239
loop_
_publ_author_name
'Ruhland, Klaus'
'Obenhuber, Andreas'
'Hoffmann, Stephan D.'

_publ_section_title
;
 Cleavage of Unstrained C(sp2)---C(sp2) Single Bonds with Ni0Complexes
 Using Chelating Assistance
;
_journal_issue 14
_journal_name_full Organometallics
_journal_page_first 3482
_journal_paper_doi 10.1021/om800054m
_journal_volume 27
_journal_year 2008
_chemical_formula_sum 'C44 H60 Ni O3 P2'
_chemical_formula_weight 757.55
_chemical_melting_point ?
_chemical_name_systematic
;
 ?
;
_space_group_IT_number 18
_symmetry_cell_setting orthorhombic
_symmetry_space_group_name_Hall 'P 2 2ab'
_symmetry_space_group_name_H-M 'P 21 21 2'
_atom_sites_solution_hydrogens geom
_atom_sites_solution_primary direct
_atom_sites_solution_secondary difmap
_audit_creation_method SHELXL-97
_cell_angle_alpha 90.00
_cell_angle_beta 90.00
_cell_angle_gamma 90.00
_cell_formula_units_Z 2
_cell_length_a 13.9217(9)
_cell_length_b 14.4359(9)
_cell_length_c 10.4167(5)
_cell_measurement_reflns_used 10698
_cell_measurement_temperature 150(2)
_cell_measurement_theta_max 20.7494
_cell_measurement_theta_min 2.8094
_cell_volume 2093.5(2)
_computing_cell_refinement
;
 CrysAlis RED, Oxford Diffraction Ltd.,
 Version 1.171.32.5 (release 08-05-2007 CrysAlis171 .NET)
 (compiled May  8 2007,13:10:02)
;
_computing_data_collection
;
 CrysAlis CCD, Oxford Diffraction Ltd.,
 Version 1.171.32.5 (release 08-05-2007 CrysAlis171 .NET)
 (compiled May  8 2007,13:10:02)
;
_computing_data_reduction
;
 CrysAlis RED, Oxford Diffraction Ltd.,
 Version 1.171.32.5 (release 08-05-2007 CrysAlis171 .NET)
 (compiled May  8 2007,13:10:02)
;
_computing_structure_refinement 'SHELXL-97 (Sheldrick, 1997)'
_computing_structure_solution 'SHELXS-97 (Sheldrick, 1997)'
_diffrn_ambient_temperature 150(2)
_diffrn_detector ' CCD plate '
_diffrn_detector_area_resol_mean 16.0238
_diffrn_measured_fraction_theta_full 0.977
_diffrn_measured_fraction_theta_max 0.977
_diffrn_measurement_device ' \k-geometry diffractometer '
_diffrn_measurement_device_type ' Oxford-Diffraction Xcalibur3 '
_diffrn_measurement_method ' phi- and omega-rotation '
_diffrn_radiation_monochromator graphite
_diffrn_radiation_source 'Enhance (Mo) X-ray Source'
_diffrn_radiation_type MoK\a
_diffrn_radiation_wavelength 0.71073
_diffrn_reflns_av_R_equivalents 0.1068
_diffrn_reflns_av_sigmaI/netI 0.0302
_diffrn_reflns_limit_h_max 14
_diffrn_reflns_limit_h_min -13
_diffrn_reflns_limit_k_max 14
_diffrn_reflns_limit_k_min 0
_diffrn_reflns_limit_l_max 10
_diffrn_reflns_limit_l_min 0
_diffrn_reflns_number 24059
_diffrn_reflns_theta_full 21.04
_diffrn_reflns_theta_max 21.04
_diffrn_reflns_theta_min 2.82
_diffrn_standards_decay_% 0
_exptl_absorpt_coefficient_mu 0.576
_exptl_absorpt_correction_T_max 1.00000
_exptl_absorpt_correction_T_min 0.50827
_exptl_absorpt_correction_type multi-scan
_exptl_absorpt_process_details
;   
 CrysAlis RED, Oxford Diffraction Ltd.,
 Version 1.171.32.5 (release 08-05-2007 CrysAlis171 .NET)
 (compiled May  8 2007,13:10:02)
 Empirical absorption correction using spherical harmonics,
 implemented in SCALE3 ABSPACK scaling algorithm.
;
_exptl_crystal_colour 'pale yellow'
_exptl_crystal_density_diffrn 1.202
_exptl_crystal_density_meas ?
_exptl_crystal_density_method 'not measured'
_exptl_crystal_description plate
_exptl_crystal_F_000 812
_exptl_crystal_size_max 0.40
_exptl_crystal_size_mid 0.30
_exptl_crystal_size_min 0.05
_refine_diff_density_max 0.888
_refine_diff_density_min -0.368
_refine_diff_density_rms 0.089
_refine_ls_abs_structure_details 'Flack H D (1983), Acta Cryst. A39, 876-881'
_refine_ls_abs_structure_Flack 0.04(6)
_refine_ls_extinction_method none
_refine_ls_goodness_of_fit_ref 1.069
_refine_ls_hydrogen_treatment constr
_refine_ls_matrix_type full
_refine_ls_number_parameters 245
_refine_ls_number_reflns 2216
_refine_ls_number_restraints 0
_refine_ls_restrained_S_all 1.069
_refine_ls_R_factor_all 0.0739
_refine_ls_R_factor_gt 0.0695
_refine_ls_shift/su_max 0.000
_refine_ls_shift/su_mean 0.000
_refine_ls_structure_factor_coef Fsqd
_refine_ls_weighting_details 'calc w=1/[\s^2^(Fo^2^)+(0.1384P)^2^+4.1242P] where P=(Fo^2^+2Fc^2^)/3'
_refine_ls_weighting_scheme calc
_refine_ls_wR_factor_gt 0.1833
_refine_ls_wR_factor_ref 0.1924
_reflns_number_gt 2100
_reflns_number_total 2216
_reflns_threshold_expression >2sigma(I)
_cod_data_source_file om800054m-file002.cif
_cod_data_source_block Compound_2
_cod_depositor_comments
;
The following automatic conversions were performed:

'_chemical_melting_point' value 'not measured' was changed to '?' -
the value is undefined or not given.

'_symmetry_cell_setting' value
'Orthorhombic' changed to 'orthorhombic' according to
/home/saulius/struct/CIF-dictionaries/cif_core.dic dictionary named
'cif_core.dic' version 2.4.1 from 2010-06-29.

Automatic conversion script
Id: cif_fix_values 1715 2011-07-08 13:25:40Z adriana 

The following automatic conversions were performed:

'_exptl_crystal_density_meas' value 'not measured' was changed to '?'
- the value is perceived as not measured.

Automatic conversion script
Id: cif_fix_values 3008 2015-01-20 13:52:24Z robertas 
;
_cod_original_sg_symbol_H-M P2(1)2(1)2
_cod_database_code 4071239

loop_
_symmetry_equiv_pos_as_xyz
'x, y, z'
'-x, -y, z'
'-x+1/2, y+1/2, -z'
'x+1/2, -y+1/2, -z'

loop_
_atom_site_label
_atom_site_type_symbol
_atom_site_fract_x
_atom_site_fract_y
_atom_site_fract_z
_atom_site_U_iso_or_equiv
_atom_site_adp_type
_atom_site_occupancy
_atom_site_symmetry_multiplicity
_atom_site_calc_flag
_atom_site_refinement_flags
Ni Ni 0.0000 1.0000 0.65860(14) 0.0363(6) Uani 1 2 d S
P P 0.1065(2) 0.9204(2) 0.5594(2) 0.0365(7) Uani 1 1 d .
O O 0.1391(5) 0.9352(5) 0.4064(6) 0.0422(19) Uani 1 1 d .
C20 C 0.0326(7) 0.9703(7) 0.8333(9) 0.037(3) Uani 1 1 d .
C26 C 0.0964(9) 0.9161(9) 0.9117(9) 0.046(3) Uani 1 1 d .
C25 C 0.0971(9) 0.8205(8) 0.9177(12) 0.051(3) Uani 1 1 d .
H25 H 0.0517 0.7878 0.8668 0.061 Uiso 1 1 calc R
C24 C 0.1584(10) 0.7699(9) 0.9919(13) 0.055(3) Uani 1 1 d .
H24 H 0.1538 0.7043 0.9937 0.066 Uiso 1 1 calc R
C23 C 0.2287(10) 0.8155(9) 1.0660(11) 0.060(4) Uani 1 1 d .
C22 C 0.2300(9) 0.9106(9) 1.0611(12) 0.055(3) Uani 1 1 d .
H22 H 0.2768 0.9429 1.1100 0.066 Uiso 1 1 calc R
C21 C 0.1656(9) 0.9614(8) 0.9877(10) 0.044(3) Uani 1 1 d .
H21 H 0.1683 1.0272 0.9887 0.053 Uiso 1 1 calc R
C27 C 0.2981(11) 0.7636(11) 1.1455(13) 0.080(5) Uani 1 1 d .
H27A H 0.2862 0.6970 1.1365 0.120 Uiso 1 1 calc R
H27B H 0.2906 0.7815 1.2357 0.120 Uiso 1 1 calc R
H27C H 0.3636 0.7778 1.1171 0.120 Uiso 1 1 calc R
C1 C 0.1286(7) 1.0183(7) 0.3390(9) 0.034(3) Uani 1 1 d .
C2 C 0.2025(8) 1.0782(8) 0.3281(11) 0.044(3) Uani 1 1 d .
H2 H 0.2617 1.0657 0.3702 0.053 Uiso 1 1 calc R
C3 C 0.1919(10) 1.1581(8) 0.2550(12) 0.050(3) Uani 1 1 d .
H3 H 0.2442 1.1996 0.2442 0.060 Uiso 1 1 calc R
C4 C 0.1057(9) 1.1761(8) 0.1993(11) 0.047(3) Uani 1 1 d .
H4 H 0.0974 1.2315 0.1514 0.056 Uiso 1 1 calc R
C5 C 0.0319(8) 1.1165(8) 0.2111(10) 0.043(3) Uani 1 1 d .
H5 H -0.0273 1.1312 0.1706 0.052 Uiso 1 1 calc R
C6 C 0.0390(9) 1.0343(7) 0.2803(9) 0.041(3) Uani 1 1 d .
C18 C 0.2259(8) 0.9292(9) 0.6383(12) 0.049(3) Uani 1 1 d .
H18 H 0.2197 0.8954 0.7217 0.059 Uiso 1 1 calc R
C16 C 0.2464(8) 1.0304(9) 0.6735(14) 0.061(4) Uani 1 1 d .
H16A H 0.1967 1.0528 0.7325 0.091 Uiso 1 1 calc R
H16B H 0.2462 1.0683 0.5955 0.091 Uiso 1 1 calc R
H16C H 0.3093 1.0348 0.7151 0.091 Uiso 1 1 calc R
C17 C 0.3076(10) 0.8833(10) 0.5679(13) 0.065(4) Uani 1 1 d .
H17A H 0.2927 0.8177 0.5546 0.097 Uiso 1 1 calc R
H17B H 0.3666 0.8888 0.6188 0.097 Uiso 1 1 calc R
H17C H 0.3168 0.9135 0.4846 0.097 Uiso 1 1 calc R
C14 C 0.0777(9) 0.7974(10) 0.5585(13) 0.061(4) Uani 1 1 d .
H14 H 0.1063 0.7709 0.6385 0.073 Uiso 1 1 calc R
C15 C 0.1203(10) 0.7410(8) 0.4452(13) 0.061(4) Uani 1 1 d .
H15A H 0.1901 0.7361 0.4555 0.092 Uiso 1 1 calc R
H15B H 0.1056 0.7724 0.3641 0.092 Uiso 1 1 calc R
H15C H 0.0920 0.6788 0.4445 0.092 Uiso 1 1 calc R
C13 C -0.0272(9) 0.7807(7) 0.5669(11) 0.049(3) Uani 1 1 d .
H13A H -0.0537 0.8157 0.6393 0.073 Uiso 1 1 calc R
H13B H -0.0390 0.7145 0.5799 0.073 Uiso 1 1 calc R
H13C H -0.0580 0.8009 0.4871 0.073 Uiso 1 1 calc R
O2 O 0.5000 0.0000 0.082(3) 0.132(8) Uani 1 2 d S
C30 C 0.5000 0.0000 -0.036(7) 0.23(3) Uani 1 2 d S
H30A H 0.4394 -0.0340 -0.0522 0.279 Uiso 0.50 1 calc PR
H30B H 0.5508 -0.0466 -0.0522 0.279 Uiso 0.50 1 calc PR
C31 C 0.506(4) 0.047(3) -0.143(6) 0.15(2) Uani 0.50 1 d P
H31A H 0.4778 0.0101 -0.2126 0.224 Uiso 0.50 1 calc PR
H31B H 0.5732 0.0599 -0.1617 0.224 Uiso 0.50 1 calc PR
H31C H 0.4703 0.1049 -0.1335 0.224 Uiso 0.50 1 calc PR
C32 C 0.509(4) -0.043(3) 0.184(5) 0.133(17) Uani 0.50 1 d P
H32A H 0.5738 -0.0721 0.1809 0.159 Uiso 0.50 1 calc PR
H32B H 0.4622 -0.0945 0.1809 0.159 Uiso 0.50 1 calc PR
C33 C 0.5000 0.0000 0.312(3) 0.129(10) Uani 1 2 d S
H33A H 0.5144 -0.0462 0.3787 0.194 Uiso 0.50 1 calc PR
H33B H 0.4343 0.0228 0.3240 0.194 Uiso 0.50 1 calc PR
H33C H 0.5452 0.0518 0.3197 0.194 Uiso 0.50 1 calc PR

loop_
_atom_site_aniso_label
_atom_site_aniso_U_11
_atom_site_aniso_U_22
_atom_site_aniso_U_33
_atom_site_aniso_U_23
_atom_site_aniso_U_13
_atom_site_aniso_U_12
Ni 0.0464(12) 0.0440(11) 0.0186(9) 0.000 0.000 0.0057(10)
P 0.0452(17) 0.0454(16) 0.0189(13) -0.0002(12) 0.0013(12) 0.0038(14)
O 0.060(5) 0.050(5) 0.017(3) 0.003(3) 0.001(3) 0.009(4)
C20 0.040(6) 0.049(7) 0.021(5) 0.004(4) 0.006(5) 0.009(4)
C26 0.067(8) 0.055(8) 0.017(5) -0.011(6) 0.000(6) 0.006(7)
C25 0.051(7) 0.056(8) 0.046(7) -0.003(6) 0.006(6) 0.012(6)
C24 0.063(9) 0.049(8) 0.054(8) -0.003(7) 0.002(7) 0.016(7)
C23 0.079(9) 0.070(10) 0.030(7) 0.007(6) 0.013(7) 0.030(8)
C22 0.061(8) 0.065(9) 0.039(7) -0.005(7) -0.003(6) 0.028(7)
C21 0.069(9) 0.040(6) 0.023(6) -0.003(5) 0.007(6) 0.001(6)
C27 0.099(11) 0.105(12) 0.036(7) 0.016(8) -0.003(8) 0.055(10)
C1 0.035(6) 0.052(8) 0.014(5) -0.002(5) 0.001(5) 0.013(6)
C2 0.049(7) 0.049(7) 0.034(6) -0.011(6) 0.000(5) -0.017(6)
C3 0.063(9) 0.035(6) 0.052(7) 0.008(6) 0.025(7) -0.011(6)
C4 0.064(8) 0.045(7) 0.032(7) 0.002(5) -0.007(6) 0.000(6)
C5 0.058(8) 0.049(6) 0.023(6) 0.008(5) 0.002(5) -0.008(6)
C6 0.063(9) 0.048(7) 0.011(4) -0.010(5) 0.010(5) 0.005(4)
C18 0.047(7) 0.056(7) 0.044(7) 0.018(6) -0.010(6) 0.009(6)
C16 0.039(7) 0.081(10) 0.063(9) -0.004(7) 0.004(6) -0.029(6)
C17 0.073(9) 0.078(9) 0.044(8) -0.011(7) -0.003(7) 0.037(7)
C14 0.056(8) 0.086(9) 0.040(7) 0.014(7) 0.009(6) -0.016(7)
C15 0.078(9) 0.045(7) 0.060(8) -0.019(6) 0.008(7) -0.006(7)
C13 0.078(10) 0.028(5) 0.041(7) 0.006(5) -0.009(6) -0.006(6)
O2 0.100(14) 0.22(2) 0.078(14) 0.000 0.000 0.031(19)
C30 0.18(5) 0.35(9) 0.17(6) 0.000 0.000 -0.11(6)
C31 0.09(3) 0.14(4) 0.21(6) -0.06(4) 0.03(5) -0.01(4)
C32 0.09(3) 0.13(3) 0.17(5) -0.06(3) -0.03(4) 0.00(3)
C33 0.11(2) 0.14(2) 0.13(3) 0.000 0.000 -0.02(2)

loop_
_atom_type_symbol
_atom_type_description
_atom_type_scat_dispersion_real
_atom_type_scat_dispersion_imag
_atom_type_scat_source
C C 0.0033 0.0016 'International Tables Vol C Tables 4.2.6.8 and 6.1.1.4'
H H 0.0000 0.0000 'International Tables Vol C Tables 4.2.6.8 and 6.1.1.4'
O O 0.0106 0.0060 'International Tables Vol C Tables 4.2.6.8 and 6.1.1.4'
P P 0.1023 0.0942 'International Tables Vol C Tables 4.2.6.8 and 6.1.1.4'
Ni Ni 0.3393 1.1124 'International Tables Vol C Tables 4.2.6.8 and 6.1.1.4'

loop_
_geom_angle_atom_site_label_1
_geom_angle_atom_site_label_2
_geom_angle_atom_site_label_3
_geom_angle
_geom_angle_site_symmetry_1
_geom_angle_site_symmetry_3
C20 Ni C20 37.9(5) 2_575 .
C20 Ni P 100.0(3) 2_575 2_575
C20 Ni P 137.7(3) . 2_575
C20 Ni P 137.7(3) 2_575 .
C20 Ni P 100.0(3) . .
P Ni P 122.33(15) 2_575 .
O P C14 100.4(5) . .
O P C18 99.8(5) . .
C14 P C18 105.4(6) . .
O P Ni 125.4(3) . .
C14 P Ni 111.9(4) . .
C18 P Ni 111.7(4) . .
C1 O P 124.1(6) . .
C20 C20 C26 145.3(5) 2_575 .
C20 C20 Ni 71.0(3) 2_575 .
C26 C20 Ni 143.6(7) . .
C25 C26 C21 115.7(11) . .
C25 C26 C20 124.9(11) . .
C21 C26 C20 119.3(11) . .
C24 C25 C26 124.4(12) . .
C24 C25 H25 117.8 . .
C26 C25 H25 117.8 . .
C25 C24 C23 119.7(12) . .
C25 C24 H24 120.2 . .
C23 C24 H24 120.2 . .
C22 C23 C24 117.1(11) . .
C22 C23 C27 121.3(14) . .
C24 C23 C27 121.7(12) . .
C23 C22 C21 122.7(13) . .
C23 C22 H22 118.6 . .
C21 C22 H22 118.6 . .
C22 C21 C26 120.4(11) . .
C22 C21 H21 119.8 . .
C26 C21 H21 119.8 . .
C23 C27 H27A 109.5 . .
C23 C27 H27B 109.5 . .
H27A C27 H27B 109.5 . .
C23 C27 H27C 109.5 . .
H27A C27 H27C 109.5 . .
H27B C27 H27C 109.5 . .
C2 C1 O 120.8(9) . .
C2 C1 C6 122.3(10) . .
O C1 C6 116.9(9) . .
C1 C2 C3 119.8(11) . .
C1 C2 H2 120.1 . .
C3 C2 H2 120.1 . .
C4 C3 C2 119.1(10) . .
C4 C3 H3 120.4 . .
C2 C3 H3 120.4 . .
C5 C4 C3 120.9(11) . .
C5 C4 H4 119.5 . .
C3 C4 H4 119.5 . .
C4 C5 C6 122.5(11) . .
C4 C5 H5 118.7 . .
C6 C5 H5 118.7 . .
C5 C6 C1 115.3(10) . .
C5 C6 C6 121.5(12) . 2_575
C1 C6 C6 122.9(12) . 2_575
C17 C18 C16 113.3(11) . .
C17 C18 P 115.5(9) . .
C16 C18 P 109.7(8) . .
C17 C18 H18 105.9 . .
C16 C18 H18 105.9 . .
P C18 H18 105.9 . .
C18 C16 H16A 109.5 . .
C18 C16 H16B 109.5 . .
H16A C16 H16B 109.5 . .
C18 C16 H16C 109.5 . .
H16A C16 H16C 109.5 . .
H16B C16 H16C 109.5 . .
C18 C17 H17A 109.5 . .
C18 C17 H17B 109.5 . .
H17A C17 H17B 109.5 . .
C18 C17 H17C 109.5 . .
H17A C17 H17C 109.5 . .
H17B C17 H17C 109.5 . .
C13 C14 C15 109.6(11) . .
C13 C14 P 112.1(10) . .
C15 C14 P 115.6(9) . .
C13 C14 H14 106.3 . .
C15 C14 H14 106.3 . .
P C14 H14 106.3 . .
C14 C15 H15A 109.5 . .
C14 C15 H15B 109.5 . .
H15A C15 H15B 109.5 . .
C14 C15 H15C 109.5 . .
H15A C15 H15C 109.5 . .
H15B C15 H15C 109.5 . .
C14 C13 H13A 109.5 . .
C14 C13 H13B 109.5 . .
H13A C13 H13B 109.5 . .
C14 C13 H13C 109.5 . .
H13A C13 H13C 109.5 . .
H13B C13 H13C 109.5 . .
C30 O2 C32 149.1(19) . 2_655
C30 O2 C32 149.1(19) . .
C32 O2 C32 62(4) 2_655 .
O2 C30 C31 149(2) . .
O2 C30 H30A 99.6 . .
C31 C30 H30A 99.6 . .
O2 C30 H30B 99.6 . .
C31 C30 H30B 99.6 . .
H30A C30 H30B 104.1 . .
C30 C31 H31A 109.5 . .
C30 C31 H31B 109.5 . .
H31A C31 H31B 109.5 . .
C30 C31 H31C 109.5 . .
H31A C31 H31C 109.5 . .
H31B C31 H31C 109.5 . .
O2 C32 C33 124(4) . .
O2 C32 H32A 106.4 . .
C33 C32 H32A 106.4 . .
O2 C32 H32B 106.4 . .
C33 C32 H32B 106.4 . .
H32A C32 H32B 106.5 . .
C32 C33 H33A 109.5 . .
C32 C33 H33B 109.5 . .
H33A C33 H33B 109.5 . .
C32 C33 H33C 109.5 . .
H33A C33 H33C 109.5 . .
H33B C33 H33C 109.5 . .

loop_
_geom_bond_atom_site_label_1
_geom_bond_atom_site_label_2
_geom_bond_distance
_geom_bond_site_symmetry_2
Ni C20 1.924(9) 2_575
Ni C20 1.924(9) .
Ni P 2.142(3) 2_575
Ni P 2.142(3) .
P O 1.672(7) .
P C14 1.820(15) .
P C18 1.858(12) .
O C1 1.397(12) .
C20 C20 1.249(17) 2_575
C20 C26 1.438(14) .
C26 C25 1.382(18) .
C26 C21 1.408(17) .
C25 C24 1.364(17) .
C25 H25 0.9500 .
C24 C23 1.409(19) .
C24 H24 0.9500 .
C23 C22 1.375(19) .
C23 C27 1.476(18) .
C22 C21 1.387(17) .
C22 H22 0.9500 .
C21 H21 0.9500 .
C27 H27A 0.9800 .
C27 H27B 0.9800 .
C27 H27C 0.9800 .
C1 C2 1.349(15) .
C1 C6 1.409(15) .
C2 C3 1.391(17) .
C2 H2 0.9500 .
C3 C4 1.358(17) .
C3 H3 0.9500 .
C4 C5 1.345(16) .
C4 H4 0.9500 .
C5 C6 1.392(15) .
C5 H5 0.9500 .
C6 C6 1.47(2) 2_575
C18 C17 1.507(17) .
C18 C16 1.533(18) .
C18 H18 1.0000 .
C16 H16A 0.9800 .
C16 H16B 0.9800 .
C16 H16C 0.9800 .
C17 H17A 0.9800 .
C17 H17B 0.9800 .
C17 H17C 0.9800 .
C14 C13 1.482(18) .
C14 C15 1.552(18) .
C14 H14 1.0000 .
C15 H15A 0.9800 .
C15 H15B 0.9800 .
C15 H15C 0.9800 .
C13 H13A 0.9800 .
C13 H13B 0.9800 .
C13 H13C 0.9800 .
O2 C30 1.23(6) .
O2 C32 1.24(5) 2_655
O2 C32 1.24(5) .
C30 C31 1.30(6) .
C30 H30A 0.9900 .
C30 H30B 0.9900 .
C31 H31A 0.9800 .
C31 H31B 0.9800 .
C31 H31C 0.9800 .
C32 C33 1.48(5) .
C32 H32A 0.9900 .
C32 H32B 0.9900 .
C33 H33A 0.9800 .
C33 H33B 0.9800 .
C33 H33C 0.9800 .
